data_7015244
loop_
_publ_author_name
'Ventura, Mar\'ia'
'Ram\'irez de Arellano, Carmen'
'Mosquera, Marta E. G.'
'Jim\'enez, Gerardo'
'Cuenca, Tom\'as'

_publ_section_title
;
 Synthesis and structural characterization of novel tetranuclear
 organotitanoxane derivatives.
;
_journal_issue 21
_journal_name_full 'Dalton transactions (Cambridge, England : 2003)'
_journal_page_first 5728
_journal_page_last 5733
_journal_paper_doi 10.1039/c0dt01393e
_journal_volume 40
_journal_year 2011
_chemical_formula_sum 'C22 H36 Cl2 O3 Si2 Ti2'
_chemical_formula_weight 571.39
_space_group_IT_number 19
_symmetry_cell_setting orthorhombic
_symmetry_space_group_name_Hall 'P 2ac 2ab'
_symmetry_space_group_name_H-M 'P 21 21 21'
_atom_sites_solution_hydrogens geom
_atom_sites_solution_primary direct
_atom_sites_solution_secondary difmap
_audit_creation_method SHELXL-97
_cell_angle_alpha 90.00
_cell_angle_beta 90.00
_cell_angle_gamma 90.00
_cell_formula_units_Z 4
_cell_length_a 10.842(3)
_cell_length_b 14.871(4)
_cell_length_c 16.541(5)
_cell_measurement_reflns_used 9102
_cell_measurement_temperature 100(2)
_cell_measurement_theta_max 29.00
_cell_measurement_theta_min 2.24
_cell_volume 2666.9(13)
_computing_cell_refinement 'Bruker SMART'
_computing_data_collection 'Bruker SMART'
_computing_data_reduction 'Bruker SAINT'
_computing_molecular_graphics 'SHELXTL v6.14 (Bruker 2000-2003)'
_computing_publication_material 'SHELXL-97 (Sheldrick, 1997)'
_computing_structure_refinement 'SHELXL-97 (Sheldrick, 1997)'
_computing_structure_solution 'SHELXS-97 (Sheldrick, 1990)'
_diffrn_ambient_temperature 100(2)
_diffrn_detector_area_resol_mean 8.192
_diffrn_measured_fraction_theta_full 1.000
_diffrn_measured_fraction_theta_max 0.966
_diffrn_measurement_device_type 'Bruker SMART 1000 CCD'
_diffrn_measurement_method 'phi and omega scans'
_diffrn_radiation_monochromator graphite
_diffrn_radiation_source 'fine-focus sealed tube'
_diffrn_radiation_type MoK\a
_diffrn_radiation_wavelength 0.71073
_diffrn_reflns_av_R_equivalents 0.0322
_diffrn_reflns_av_sigmaI/netI 0.0261
_diffrn_reflns_limit_h_max 14
_diffrn_reflns_limit_h_min -14
_diffrn_reflns_limit_k_max 19
_diffrn_reflns_limit_k_min -19
_diffrn_reflns_limit_l_max 22
_diffrn_reflns_limit_l_min -22
_diffrn_reflns_number 38708
_diffrn_reflns_theta_full 27.50
_diffrn_reflns_theta_max 29.05
_diffrn_reflns_theta_min 2.25
_exptl_absorpt_coefficient_mu 0.910
_exptl_absorpt_correction_T_max 0.956
_exptl_absorpt_correction_T_min 0.825
_exptl_absorpt_correction_type multi-scan
_exptl_absorpt_process_details SADABS
_exptl_crystal_colour yellow
_exptl_crystal_density_diffrn 1.423
_exptl_crystal_density_method 'not measured'
_exptl_crystal_description lath
_exptl_crystal_F_000 1192
_exptl_crystal_size_max 0.23
_exptl_crystal_size_mid 0.17
_exptl_crystal_size_min 0.05
_refine_diff_density_max 0.650
_refine_diff_density_min -0.303
_refine_diff_density_rms 0.093
_refine_ls_abs_structure_details 'Flack H D (1983), Acta Cryst. A39, 876-881'
_refine_ls_abs_structure_Flack 0.05(2)
_refine_ls_extinction_method none
_refine_ls_goodness_of_fit_ref 1.244
_refine_ls_hydrogen_treatment constr
_refine_ls_matrix_type full
_refine_ls_number_parameters 293
_refine_ls_number_reflns 6749
_refine_ls_number_restraints 0
_refine_ls_restrained_S_all 1.244
_refine_ls_R_factor_all 0.0399
_refine_ls_R_factor_gt 0.0393
_refine_ls_shift/su_max 0.001
_refine_ls_shift/su_mean 0.000
_refine_ls_structure_factor_coef Fsqd
_refine_ls_weighting_details 'calc w=1/[\s^2^(Fo^2^)+(0.0387P)^2^+2.0249P] where P=(Fo^2^+2Fc^2^)/3'
_refine_ls_weighting_scheme calc
_refine_ls_wR_factor_gt 0.0888
_refine_ls_wR_factor_ref 0.0892
_reflns_number_gt 6676
_reflns_number_total 6749
_reflns_threshold_expression >2sigma(I)
_cod_data_source_file c0dt01393e.txt
_cod_data_source_block comp1_obm01
_cod_depositor_comments
;
  Moved the _audit_creation_method data item out of the loop.

  Antanas Vaitkus,
  2019-03-01

The following automatic conversions were performed:
'_symmetry_cell_setting' value 'Orthorhombic' changed to 'orthorhombic'
according to '/home/saulius/struct/CIF-dictionaries/cif_core.dic'
dictionary named 'cif_core.dic' version 2.4.1 from 2010-06-29.

Automatic conversion script
Id: cif_fix_enum 1555 2011-01-17 13:19:09Z saulius 
;
_cod_original_cell_volume 2666.9(12)
_cod_original_sg_symbol_H-M P2(1)2(1)2(1)
_cod_database_code 7015244

loop_
_symmetry_equiv_pos_as_xyz
'x, y, z'
'-x+1/2, -y, z+1/2'
'-x, y+1/2, -z+1/2'
'x+1/2, -y+1/2, -z'

loop_
_atom_site_label
_atom_site_type_symbol
_atom_site_fract_x
_atom_site_fract_y
_atom_site_fract_z
_atom_site_U_iso_or_equiv
_atom_site_adp_type
_atom_site_occupancy
_atom_site_symmetry_multiplicity
_atom_site_calc_flag
_atom_site_refinement_flags
_atom_site_disorder_assembly
_atom_site_disorder_group
Ti1 Ti 1.02329(4) 0.49198(3) 0.89933(3) 0.00962(9) Uani 1 1 d . . .
Ti2 Ti 0.91819(4) 0.58353(3) 1.06747(3) 0.00979(10) Uani 1 1 d . . .
Cl1 Cl 1.07347(6) 0.57184(4) 0.78484(4) 0.01577(13) Uani 1 1 d . . .
Cl2 Cl 1.03135(6) 0.66211(5) 1.16135(4) 0.01888(14) Uani 1 1 d . . .
Si1 Si 0.99728(6) 0.37074(5) 1.08672(4) 0.01121(14) Uani 1 1 d . . .
Si2 Si 0.72163(6) 0.50104(5) 0.90785(4) 0.01244(14) Uani 1 1 d . . .
O1 O 0.92773(18) 0.46801(12) 1.10231(11) 0.0141(4) Uani 1 1 d . . .
O2 O 0.86156(17) 0.46635(13) 0.88326(11) 0.0140(4) Uani 1 1 d . . .
O3 O 1.01692(16) 0.57751(12) 0.97777(10) 0.0110(3) Uani 1 1 d . . .
C1 C 1.0802(2) 0.37690(17) 0.98647(15) 0.0116(5) Uani 1 1 d . . .
C2 C 1.0515(2) 0.33330(17) 0.91096(16) 0.0143(5) Uani 1 1 d . . .
C3 C 1.1361(3) 0.36278(18) 0.85203(16) 0.0154(5) Uani 1 1 d . . .
C4 C 1.2229(2) 0.42144(18) 0.89009(15) 0.0138(5) Uani 1 1 d . . .
C5 C 1.1908(2) 0.42947(17) 0.97263(15) 0.0128(5) Uani 1 1 d . . .
C6 C 0.7362(2) 0.58122(18) 0.99542(15) 0.0127(5) Uani 1 1 d . . .
C7 C 0.7837(2) 0.67166(18) 0.98884(16) 0.0133(5) Uani 1 1 d . . .
C8 C 0.7815(2) 0.71207(17) 1.06549(16) 0.0133(5) Uani 1 1 d . . .
C9 C 0.7308(2) 0.64904(18) 1.12177(16) 0.0140(5) Uani 1 1 d . . .
C10 C 0.7012(2) 0.56971(18) 1.07897(15) 0.0134(5) Uani 1 1 d . . .
C12 C 0.9496(3) 0.26671(18) 0.89628(17) 0.0166(5) Uani 1 1 d . . .
H12A H 0.9546 0.2445 0.8406 0.025 Uiso 1 1 calc R . .
H12B H 0.8697 0.2961 0.9047 0.025 Uiso 1 1 calc R . .
H12C H 0.9580 0.2162 0.9339 0.025 Uiso 1 1 calc R . .
C13 C 1.1418(3) 0.3343(2) 0.76421(17) 0.0215(6) Uani 1 1 d . . .
H13A H 1.2265 0.3170 0.7505 0.032 Uiso 1 1 calc R . .
H13B H 1.1160 0.3845 0.7298 0.032 Uiso 1 1 calc R . .
H13C H 1.0867 0.2830 0.7555 0.032 Uiso 1 1 calc R . .
C14 C 1.3318(3) 0.4622(2) 0.84672(18) 0.0197(6) Uani 1 1 d . . .
H14A H 1.3728 0.5055 0.8823 0.030 Uiso 1 1 calc R . .
H14B H 1.3032 0.4929 0.7977 0.030 Uiso 1 1 calc R . .
H14C H 1.3900 0.4146 0.8319 0.030 Uiso 1 1 calc R . .
C15 C 1.2609(3) 0.48097(19) 1.03548(17) 0.0166(5) Uani 1 1 d . . .
H15A H 1.3062 0.4389 1.0701 0.025 Uiso 1 1 calc R . .
H15B H 1.2032 0.5160 1.0685 0.025 Uiso 1 1 calc R . .
H15C H 1.3193 0.5218 1.0090 0.025 Uiso 1 1 calc R . .
C17 C 0.8286(3) 0.71693(18) 0.91249(16) 0.0167(5) Uani 1 1 d . . .
H17A H 0.7599 0.7489 0.8868 0.025 Uiso 1 1 calc R . .
H17B H 0.8608 0.6714 0.8752 0.025 Uiso 1 1 calc R . .
H17C H 0.8941 0.7598 0.9259 0.025 Uiso 1 1 calc R . .
C18 C 0.8190(3) 0.80643(19) 1.08532(18) 0.0214(6) Uani 1 1 d . . .
H18A H 0.8906 0.8233 1.0525 0.032 Uiso 1 1 calc R . .
H18B H 0.8406 0.8104 1.1428 0.032 Uiso 1 1 calc R . .
H18C H 0.7505 0.8474 1.0737 0.032 Uiso 1 1 calc R . .
C19 C 0.7101(3) 0.6688(2) 1.20964(17) 0.0214(6) Uani 1 1 d . . .
H19A H 0.6671 0.6181 1.2349 0.032 Uiso 1 1 calc R . .
H19B H 0.6599 0.7233 1.2150 0.032 Uiso 1 1 calc R . .
H19C H 0.7897 0.6779 1.2364 0.032 Uiso 1 1 calc R . .
C20 C 0.6428(3) 0.48776(19) 1.11663(17) 0.0196(6) Uani 1 1 d . . .
H20A H 0.6503 0.4913 1.1756 0.029 Uiso 1 1 calc R . .
H20B H 0.6849 0.4336 1.0971 0.029 Uiso 1 1 calc R . .
H20C H 0.5555 0.4851 1.1016 0.029 Uiso 1 1 calc R . .
C21 C 0.8784(3) 0.28087(18) 1.09067(19) 0.0193(5) Uani 1 1 d . . .
H21A H 0.8369 0.2824 1.1433 0.029 Uiso 1 1 calc R . .
H21B H 0.9179 0.2222 1.0832 0.029 Uiso 1 1 calc R . .
H21C H 0.8178 0.2906 1.0476 0.029 Uiso 1 1 calc R . .
C22 C 1.1084(3) 0.35061(19) 1.16997(16) 0.0185(6) Uani 1 1 d . . .
H22A H 1.1546 0.4059 1.1809 0.028 Uiso 1 1 calc R . .
H22B H 1.1658 0.3028 1.1543 0.028 Uiso 1 1 calc R . .
H22C H 1.0636 0.3325 1.2188 0.028 Uiso 1 1 calc R . .
C23 C 0.6275(3) 0.40016(19) 0.93328(18) 0.0195(6) Uani 1 1 d . . .
H23A H 0.6119 0.3653 0.8841 0.029 Uiso 1 1 calc R . .
H23B H 0.5488 0.4193 0.9568 0.029 Uiso 1 1 calc R . .
H23C H 0.6722 0.3629 0.9723 0.029 Uiso 1 1 calc R . .
C24 C 0.6510(3) 0.5591(2) 0.81999(17) 0.0205(6) Uani 1 1 d . . .
H24A H 0.7129 0.5973 0.7938 0.031 Uiso 1 1 calc R . .
H24B H 0.5820 0.5963 0.8385 0.031 Uiso 1 1 calc R . .
H24C H 0.6210 0.5143 0.7812 0.031 Uiso 1 1 calc R . .

loop_
_atom_site_aniso_label
_atom_site_aniso_U_11
_atom_site_aniso_U_22
_atom_site_aniso_U_33
_atom_site_aniso_U_23
_atom_site_aniso_U_13
_atom_site_aniso_U_12
Ti1 0.00975(19) 0.00983(19) 0.00928(19) 0.00018(16) -0.00023(15) 0.00088(16)
Ti2 0.0121(2) 0.00777(19) 0.0094(2) 0.00005(16) 0.00005(16) 0.00071(17)
Cl1 0.0175(3) 0.0181(3) 0.0117(3) 0.0043(2) 0.0017(2) 0.0013(2)
Cl2 0.0187(3) 0.0207(3) 0.0172(3) -0.0061(2) -0.0054(2) -0.0001(3)
Si1 0.0131(3) 0.0095(3) 0.0110(3) 0.0021(2) 0.0000(2) 0.0007(2)
Si2 0.0106(3) 0.0145(3) 0.0122(3) -0.0011(3) -0.0019(2) 0.0005(3)
O1 0.0175(9) 0.0103(8) 0.0145(9) 0.0023(7) 0.0030(7) 0.0028(7)
O2 0.0105(8) 0.0175(9) 0.0142(9) -0.0035(7) -0.0013(7) -0.0002(7)
O3 0.0123(8) 0.0083(8) 0.0126(8) -0.0008(7) 0.0014(7) -0.0010(7)
C1 0.0115(11) 0.0086(10) 0.0146(11) 0.0010(9) -0.0001(10) 0.0024(10)
C2 0.0172(12) 0.0106(11) 0.0152(12) -0.0007(10) -0.0033(10) 0.0037(9)
C3 0.0159(12) 0.0140(12) 0.0163(13) -0.0013(10) -0.0002(10) 0.0084(10)
C4 0.0124(11) 0.0139(11) 0.0153(12) 0.0037(10) 0.0020(9) 0.0051(10)
C5 0.0119(11) 0.0117(12) 0.0147(12) 0.0014(9) -0.0017(9) 0.0031(10)
C6 0.0100(11) 0.0125(11) 0.0155(12) 0.0030(10) -0.0012(9) 0.0006(9)
C7 0.0121(11) 0.0133(12) 0.0145(12) 0.0017(10) -0.0010(9) 0.0047(9)
C8 0.0145(12) 0.0104(11) 0.0149(12) -0.0005(10) 0.0008(10) 0.0058(9)
C9 0.0126(11) 0.0165(13) 0.0129(12) -0.0017(10) 0.0014(9) 0.0036(10)
C10 0.0111(11) 0.0175(12) 0.0115(11) 0.0004(9) -0.0003(9) 0.0019(10)
C12 0.0205(13) 0.0138(12) 0.0153(12) -0.0031(10) -0.0038(10) -0.0015(10)
C13 0.0241(15) 0.0251(15) 0.0153(13) -0.0051(11) -0.0004(11) 0.0040(12)
C14 0.0144(12) 0.0202(14) 0.0246(14) 0.0036(11) 0.0030(11) 0.0044(11)
C15 0.0142(12) 0.0166(13) 0.0190(13) 0.0020(10) -0.0056(10) -0.0003(10)
C17 0.0201(13) 0.0157(12) 0.0143(12) 0.0022(10) 0.0023(10) 0.0023(10)
C18 0.0283(15) 0.0141(13) 0.0217(14) -0.0029(11) 0.0003(12) 0.0039(11)
C19 0.0237(14) 0.0242(15) 0.0162(13) -0.0047(11) 0.0067(11) 0.0018(12)
C20 0.0190(13) 0.0198(13) 0.0199(13) 0.0001(11) 0.0039(10) -0.0049(11)
C21 0.0184(13) 0.0138(12) 0.0256(14) 0.0024(11) 0.0032(11) -0.0018(10)
C22 0.0231(14) 0.0200(14) 0.0126(12) 0.0030(10) -0.0019(10) 0.0041(11)
C23 0.0153(12) 0.0202(13) 0.0230(14) -0.0032(11) -0.0017(11) -0.0021(11)
C24 0.0193(14) 0.0256(15) 0.0165(13) -0.0013(11) -0.0082(10) 0.0027(12)

loop_
_atom_type_symbol
_atom_type_description
_atom_type_scat_dispersion_real
_atom_type_scat_dispersion_imag
_atom_type_scat_source
C C 0.0033 0.0016 'International Tables Vol C Tables 4.2.6.8 and 6.1.1.4'
H H 0.0000 0.0000 'International Tables Vol C Tables 4.2.6.8 and 6.1.1.4'
O O 0.0106 0.0060 'International Tables Vol C Tables 4.2.6.8 and 6.1.1.4'
Si Si 0.0817 0.0704 'International Tables Vol C Tables 4.2.6.8 and 6.1.1.4'
Cl Cl 0.1484 0.1585 'International Tables Vol C Tables 4.2.6.8 and 6.1.1.4'
Ti Ti 0.2776 0.4457 'International Tables Vol C Tables 4.2.6.8 and 6.1.1.4'

loop_
_geom_angle_atom_site_label_1
_geom_angle_atom_site_label_2
_geom_angle_atom_site_label_3
_geom_angle
_geom_angle_site_symmetry_1
_geom_angle_site_symmetry_3
_geom_angle_publ_flag
O2 Ti1 O3 102.41(8) . . ?
O2 Ti1 Cl1 102.50(7) . . ?
O3 Ti1 Cl1 103.61(6) . . ?
O2 Ti1 C1 101.13(9) . . ?
O3 Ti1 C1 94.75(9) . . ?
Cl1 Ti1 C1 145.99(7) . . ?
O2 Ti1 C5 137.07(9) . . ?
O3 Ti1 C5 86.48(9) . . ?
Cl1 Ti1 C5 116.21(7) . . ?
C1 Ti1 C5 35.95(9) . . ?
O2 Ti1 C2 85.86(9) . . ?
O3 Ti1 C2 129.70(9) . . ?
Cl1 Ti1 C2 123.12(7) . . ?
C1 Ti1 C2 35.62(9) . . ?
C5 Ti1 C2 58.24(9) . . ?
O2 Ti1 C3 106.00(9) . . ?
O3 Ti1 C3 144.02(9) . . ?
Cl1 Ti1 C3 91.40(7) . . ?
C1 Ti1 C3 58.56(9) . . ?
C5 Ti1 C3 57.65(9) . . ?
C2 Ti1 C3 34.16(9) . . ?
O2 Ti1 C4 140.12(9) . . ?
O3 Ti1 C4 112.57(9) . . ?
Cl1 Ti1 C4 87.71(7) . . ?
C1 Ti1 C4 58.64(9) . . ?
C5 Ti1 C4 34.38(9) . . ?
C2 Ti1 C4 57.31(9) . . ?
C3 Ti1 C4 34.52(9) . . ?
O2 Ti1 Ti2 82.90(6) . . ?
O3 Ti1 Ti2 25.41(6) . . ?
Cl1 Ti1 Ti2 124.23(3) . . ?
C1 Ti1 Ti2 82.68(7) . . ?
C5 Ti1 Ti2 89.73(7) . . ?
C2 Ti1 Ti2 112.59(7) . . ?
C3 Ti1 Ti2 141.12(7) . . ?
C4 Ti1 Ti2 122.90(6) . . ?
O1 Ti2 O3 100.23(8) . . ?
O1 Ti2 Cl2 103.67(7) . . ?
O3 Ti2 Cl2 105.08(6) . . ?
O1 Ti2 C6 101.47(9) . . ?
O3 Ti2 C6 94.63(9) . . ?
Cl2 Ti2 C6 144.46(7) . . ?
O1 Ti2 C7 137.57(9) . . ?
O3 Ti2 C7 86.66(9) . . ?
Cl2 Ti2 C7 114.91(7) . . ?
C6 Ti2 C7 36.10(9) . . ?
O1 Ti2 C10 87.08(9) . . ?
O3 Ti2 C10 129.88(9) . . ?
Cl2 Ti2 C10 121.33(7) . . ?
C6 Ti2 C10 35.93(9) . . ?
C7 Ti2 C10 58.48(9) . . ?
O1 Ti2 C8 141.92(9) . . ?
O3 Ti2 C8 112.69(9) . . ?
Cl2 Ti2 C8 86.24(7) . . ?
C6 Ti2 C8 58.69(9) . . ?
C7 Ti2 C8 34.17(9) . . ?
C10 Ti2 C8 57.40(9) . . ?
O1 Ti2 C9 108.08(9) . . ?
O3 Ti2 C9 144.01(9) . . ?
Cl2 Ti2 C9 89.59(7) . . ?
C6 Ti2 C9 58.70(9) . . ?
C7 Ti2 C9 57.44(9) . . ?
C10 Ti2 C9 34.25(9) . . ?
C8 Ti2 C9 34.35(9) . . ?
O1 Ti2 Ti1 81.80(6) . . ?
O3 Ti2 Ti1 25.21(6) . . ?
Cl2 Ti2 Ti1 126.51(3) . . ?
C6 Ti2 Ti1 81.59(7) . . ?
C7 Ti2 Ti1 88.74(7) . . ?
C10 Ti2 Ti1 112.01(6) . . ?
C8 Ti2 Ti1 121.75(7) . . ?
C9 Ti2 Ti1 140.10(7) . . ?
O1 Si1 C22 108.79(12) . . ?
O1 Si1 C21 107.93(12) . . ?
C22 Si1 C21 107.97(14) . . ?
O1 Si1 C1 108.18(10) . . ?
C22 Si1 C1 110.51(12) . . ?
C21 Si1 C1 113.34(13) . . ?
O2 Si2 C24 109.33(12) . . ?
O2 Si2 C23 107.89(12) . . ?
C24 Si2 C23 108.99(14) . . ?
O2 Si2 C6 108.06(11) . . ?
C24 Si2 C6 110.03(13) . . ?
C23 Si2 C6 112.47(13) . . ?
Si1 O1 Ti2 143.65(12) . . ?
Si2 O2 Ti1 141.76(12) . . ?
Ti1 O3 Ti2 129.37(10) . . ?
C2 C1 C5 106.5(2) . . ?
C2 C1 Si1 129.5(2) . . ?
C5 C1 Si1 123.97(19) . . ?
C2 C1 Ti1 74.69(14) . . ?
C5 C1 Ti1 73.99(14) . . ?
Si1 C1 Ti1 117.03(12) . . ?
C3 C2 C1 108.6(2) . . ?
C3 C2 C12 124.9(2) . . ?
C1 C2 C12 126.5(2) . . ?
C3 C2 Ti1 73.73(15) . . ?
C1 C2 Ti1 69.69(14) . . ?
C12 C2 Ti1 122.96(17) . . ?
C2 C3 C4 108.3(2) . . ?
C2 C3 C13 127.1(3) . . ?
C4 C3 C13 124.5(3) . . ?
C2 C3 Ti1 72.11(15) . . ?
C4 C3 Ti1 72.81(15) . . ?
C13 C3 Ti1 123.74(18) . . ?
C5 C4 C3 108.3(2) . . ?
C5 C4 C14 128.2(3) . . ?
C3 C4 C14 123.4(2) . . ?
C5 C4 Ti1 71.40(14) . . ?
C3 C4 Ti1 72.67(14) . . ?
C14 C4 Ti1 123.93(18) . . ?
C4 C5 C1 108.1(2) . . ?
C4 C5 C15 126.0(2) . . ?
C1 C5 C15 125.9(2) . . ?
C4 C5 Ti1 74.23(14) . . ?
C1 C5 Ti1 70.07(14) . . ?
C15 C5 Ti1 122.85(17) . . ?
C10 C6 C7 106.0(2) . . ?
C10 C6 Si2 129.8(2) . . ?
C7 C6 Si2 124.17(19) . . ?
C10 C6 Ti2 74.44(14) . . ?
C7 C6 Ti2 73.73(14) . . ?
Si2 C6 Ti2 118.61(12) . . ?
C8 C7 C6 108.9(2) . . ?
C8 C7 C17 124.7(2) . . ?
C6 C7 C17 126.3(2) . . ?
C8 C7 Ti2 75.50(15) . . ?
C6 C7 Ti2 70.16(14) . . ?
C17 C7 Ti2 120.68(18) . . ?
C7 C8 C9 108.3(2) . . ?
C7 C8 C18 126.5(2) . . ?
C9 C8 C18 125.2(2) . . ?
C7 C8 Ti2 70.33(14) . . ?
C9 C8 Ti2 73.07(14) . . ?
C18 C8 Ti2 124.81(19) . . ?
C10 C9 C8 108.0(2) . . ?
C10 C9 C19 128.0(3) . . ?
C8 C9 C19 124.0(3) . . ?
C10 C9 Ti2 70.69(15) . . ?
C8 C9 Ti2 72.57(14) . . ?
C19 C9 Ti2 124.27(19) . . ?
C9 C10 C6 108.7(2) . . ?
C9 C10 C20 124.3(2) . . ?
C6 C10 C20 127.0(2) . . ?
C9 C10 Ti2 75.06(15) . . ?
C6 C10 Ti2 69.63(14) . . ?
C20 C10 Ti2 121.33(18) . . ?

loop_
_geom_bond_atom_site_label_1
_geom_bond_atom_site_label_2
_geom_bond_distance
_geom_bond_site_symmetry_2
_geom_bond_publ_flag
Ti1 O2 1.814(2) . ?
Ti1 O3 1.8182(18) . ?
Ti1 Cl1 2.3005(9) . ?
Ti1 C1 2.321(3) . ?
Ti1 C5 2.373(3) . ?
Ti1 C2 2.387(3) . ?
Ti1 C3 2.408(3) . ?
Ti1 C4 2.410(3) . ?
Ti1 Ti2 3.2995(9) . ?
Ti2 O1 1.8150(19) . ?
Ti2 O3 1.8318(18) . ?
Ti2 Cl2 2.2983(9) . ?
Ti2 C6 2.306(3) . ?
Ti2 C7 2.353(3) . ?
Ti2 C10 2.369(3) . ?
Ti2 C8 2.419(3) . ?
Ti2 C9 2.426(3) . ?
Si1 O1 1.6515(19) . ?
Si1 C22 1.854(3) . ?
Si1 C21 1.858(3) . ?
Si1 C1 1.888(3) . ?
Si2 O2 1.653(2) . ?
Si2 C24 1.855(3) . ?
Si2 C23 1.863(3) . ?
Si2 C6 1.883(3) . ?
C1 C2 1.441(4) . ?
C1 C5 1.449(4) . ?
C2 C3 1.409(4) . ?
C2 C12 1.503(4) . ?
C3 C4 1.429(4) . ?
C3 C13 1.514(4) . ?
C4 C5 1.414(4) . ?
C4 C14 1.508(4) . ?
C5 C15 1.499(4) . ?
C6 C10 1.443(4) . ?
C6 C7 1.444(4) . ?
C7 C8 1.403(4) . ?
C7 C17 1.512(4) . ?
C8 C9 1.431(4) . ?
C8 C18 1.497(4) . ?
C9 C10 1.413(4) . ?
C9 C19 1.500(4) . ?
C10 C20 1.508(4) . ?

loop_
_geom_torsion_atom_site_label_1
_geom_torsion_atom_site_label_2
_geom_torsion_atom_site_label_3
_geom_torsion_atom_site_label_4
_geom_torsion
_geom_torsion_site_symmetry_1
_geom_torsion_site_symmetry_2
_geom_torsion_site_symmetry_3
_geom_torsion_site_symmetry_4
_geom_torsion_publ_flag
O2 Ti1 Ti2 O1 83.28(9) . . . . ?
O3 Ti1 Ti2 O1 -136.66(15) . . . . ?
Cl1 Ti1 Ti2 O1 -176.40(7) . . . . ?
C1 Ti1 Ti2 O1 -18.97(9) . . . . ?
C5 Ti1 Ti2 O1 -54.32(9) . . . . ?
C2 Ti1 Ti2 O1 0.79(9) . . . . ?
C3 Ti1 Ti2 O1 -23.45(13) . . . . ?
C4 Ti1 Ti2 O1 -63.90(10) . . . . ?
O2 Ti1 Ti2 O3 -140.06(15) . . . . ?
Cl1 Ti1 Ti2 O3 -39.74(13) . . . . ?
C1 Ti1 Ti2 O3 117.69(15) . . . . ?
C5 Ti1 Ti2 O3 82.34(15) . . . . ?
C2 Ti1 Ti2 O3 137.45(15) . . . . ?
C3 Ti1 Ti2 O3 113.21(17) . . . . ?
C4 Ti1 Ti2 O3 72.76(15) . . . . ?
O2 Ti1 Ti2 Cl2 -175.74(7) . . . . ?
O3 Ti1 Ti2 Cl2 -35.69(13) . . . . ?
Cl1 Ti1 Ti2 Cl2 -75.43(4) . . . . ?
C1 Ti1 Ti2 Cl2 82.01(7) . . . . ?
C5 Ti1 Ti2 Cl2 46.65(7) . . . . ?
C2 Ti1 Ti2 Cl2 101.77(7) . . . . ?
C3 Ti1 Ti2 Cl2 77.52(12) . . . . ?
C4 Ti1 Ti2 Cl2 37.08(9) . . . . ?
O2 Ti1 Ti2 C6 -19.68(9) . . . . ?
O3 Ti1 Ti2 C6 120.38(15) . . . . ?
Cl1 Ti1 Ti2 C6 80.64(7) . . . . ?
C1 Ti1 Ti2 C6 -121.93(9) . . . . ?
C5 Ti1 Ti2 C6 -157.28(9) . . . . ?
C2 Ti1 Ti2 C6 -102.17(10) . . . . ?
C3 Ti1 Ti2 C6 -126.41(13) . . . . ?
C4 Ti1 Ti2 C6 -166.86(11) . . . . ?
O2 Ti1 Ti2 C7 -55.23(9) . . . . ?
O3 Ti1 Ti2 C7 84.83(15) . . . . ?
Cl1 Ti1 Ti2 C7 45.09(7) . . . . ?
C1 Ti1 Ti2 C7 -157.48(9) . . . . ?
C5 Ti1 Ti2 C7 167.17(9) . . . . ?
C2 Ti1 Ti2 C7 -137.72(10) . . . . ?
C3 Ti1 Ti2 C7 -161.96(13) . . . . ?
C4 Ti1 Ti2 C7 157.59(10) . . . . ?
O2 Ti1 Ti2 C10 -0.18(10) . . . . ?
O3 Ti1 Ti2 C10 139.88(15) . . . . ?
Cl1 Ti1 Ti2 C10 100.14(8) . . . . ?
C1 Ti1 Ti2 C10 -102.43(10) . . . . ?
C5 Ti1 Ti2 C10 -137.78(10) . . . . ?
C2 Ti1 Ti2 C10 -82.67(10) . . . . ?
C3 Ti1 Ti2 C10 -106.91(13) . . . . ?
C4 Ti1 Ti2 C10 -147.36(11) . . . . ?
O2 Ti1 Ti2 C8 -64.51(10) . . . . ?
O3 Ti1 Ti2 C8 75.55(15) . . . . ?
Cl1 Ti1 Ti2 C8 35.81(8) . . . . ?
C1 Ti1 Ti2 C8 -166.76(10) . . . . ?
C5 Ti1 Ti2 C8 157.89(10) . . . . ?
C2 Ti1 Ti2 C8 -147.00(10) . . . . ?
C3 Ti1 Ti2 C8 -171.24(13) . . . . ?
C4 Ti1 Ti2 C8 148.31(11) . . . . ?
O2 Ti1 Ti2 C9 -25.16(12) . . . . ?
O3 Ti1 Ti2 C9 114.89(17) . . . . ?
Cl1 Ti1 Ti2 C9 75.15(11) . . . . ?
C1 Ti1 Ti2 C9 -127.42(13) . . . . ?
C5 Ti1 Ti2 C9 -162.77(13) . . . . ?
C2 Ti1 Ti2 C9 -107.65(13) . . . . ?
C3 Ti1 Ti2 C9 -131.90(15) . . . . ?
C4 Ti1 Ti2 C9 -172.35(13) . . . . ?
C22 Si1 O1 Ti2 107.2(2) . . . . ?
C21 Si1 O1 Ti2 -135.9(2) . . . . ?
C1 Si1 O1 Ti2 -12.9(2) . . . . ?
O3 Ti2 O1 Si1 6.7(2) . . . . ?
Cl2 Ti2 O1 Si1 -101.7(2) . . . . ?
C6 Ti2 O1 Si1 103.6(2) . . . . ?
C7 Ti2 O1 Si1 103.0(2) . . . . ?
C10 Ti2 O1 Si1 136.7(2) . . . . ?
C8 Ti2 O1 Si1 156.71(17) . . . . ?
C9 Ti2 O1 Si1 164.20(19) . . . . ?
Ti1 Ti2 O1 Si1 24.00(19) . . . . ?
C24 Si2 O2 Ti1 105.5(2) . . . . ?
C23 Si2 O2 Ti1 -136.1(2) . . . . ?
C6 Si2 O2 Ti1 -14.3(2) . . . . ?
O3 Ti1 O2 Si2 8.8(2) . . . . ?
Cl1 Ti1 O2 Si2 -98.41(19) . . . . ?
C1 Ti1 O2 Si2 106.2(2) . . . . ?
C5 Ti1 O2 Si2 107.1(2) . . . . ?
C2 Ti1 O2 Si2 138.6(2) . . . . ?
C3 Ti1 O2 Si2 166.45(19) . . . . ?
C4 Ti1 O2 Si2 159.96(16) . . . . ?
Ti2 Ti1 O2 Si2 25.16(19) . . . . ?
O2 Ti1 O3 Ti2 40.72(15) . . . . ?
Cl1 Ti1 O3 Ti2 147.06(11) . . . . ?
C1 Ti1 O3 Ti2 -61.80(14) . . . . ?
C5 Ti1 O3 Ti2 -96.81(14) . . . . ?
C2 Ti1 O3 Ti2 -54.25(17) . . . . ?
C3 Ti1 O3 Ti2 -100.85(18) . . . . ?
C4 Ti1 O3 Ti2 -119.73(13) . . . . ?
O1 Ti2 O3 Ti1 43.65(14) . . . . ?
Cl2 Ti2 O3 Ti1 150.95(11) . . . . ?
C6 Ti2 O3 Ti1 -58.90(14) . . . . ?
C7 Ti2 O3 Ti1 -94.14(14) . . . . ?
C10 Ti2 O3 Ti1 -51.12(18) . . . . ?
C8 Ti2 O3 Ti1 -116.81(13) . . . . ?
C9 Ti2 O3 Ti1 -98.07(18) . . . . ?
O1 Si1 C1 C2 -108.5(2) . . . . ?
C22 Si1 C1 C2 132.5(2) . . . . ?
C21 Si1 C1 C2 11.2(3) . . . . ?
O1 Si1 C1 C5 71.9(2) . . . . ?
C22 Si1 C1 C5 -47.1(2) . . . . ?
C21 Si1 C1 C5 -168.4(2) . . . . ?
O1 Si1 C1 Ti1 -16.37(16) . . . . ?
C22 Si1 C1 Ti1 -135.38(14) . . . . ?
C21 Si1 C1 Ti1 103.27(15) . . . . ?
O2 Ti1 C1 C2 66.35(16) . . . . ?
O3 Ti1 C1 C2 170.00(15) . . . . ?
Cl1 Ti1 C1 C2 -67.0(2) . . . . ?
C5 Ti1 C1 C2 -112.7(2) . . . . ?
C3 Ti1 C1 C2 -35.71(15) . . . . ?
C4 Ti1 C1 C2 -76.39(16) . . . . ?
Ti2 Ti1 C1 C2 147.59(15) . . . . ?
O2 Ti1 C1 C5 179.03(14) . . . . ?
O3 Ti1 C1 C5 -77.32(15) . . . . ?
Cl1 Ti1 C1 C5 45.7(2) . . . . ?
C2 Ti1 C1 C5 112.7(2) . . . . ?
C3 Ti1 C1 C5 76.97(16) . . . . ?
C4 Ti1 C1 C5 36.29(14) . . . . ?
Ti2 Ti1 C1 C5 -99.73(14) . . . . ?
O2 Ti1 C1 Si1 -60.56(14) . . . . ?
O3 Ti1 C1 Si1 43.09(14) . . . . ?
Cl1 Ti1 C1 Si1 166.12(6) . . . . ?
C5 Ti1 C1 Si1 120.4(2) . . . . ?
C2 Ti1 C1 Si1 -126.9(2) . . . . ?
C3 Ti1 C1 Si1 -162.62(18) . . . . ?
C4 Ti1 C1 Si1 156.70(18) . . . . ?
Ti2 Ti1 C1 Si1 20.68(12) . . . . ?
C5 C1 C2 C3 -3.8(3) . . . . ?
Si1 C1 C2 C3 176.56(19) . . . . ?
Ti1 C1 C2 C3 63.92(18) . . . . ?
C5 C1 C2 C12 175.7(2) . . . . ?
Si1 C1 C2 C12 -4.0(4) . . . . ?
Ti1 C1 C2 C12 -116.6(3) . . . . ?
C5 C1 C2 Ti1 -67.69(17) . . . . ?
Si1 C1 C2 Ti1 112.6(2) . . . . ?
O2 Ti1 C2 C3 126.79(16) . . . . ?
O3 Ti1 C2 C3 -130.51(16) . . . . ?
Cl1 Ti1 C2 C3 24.55(18) . . . . ?
C1 Ti1 C2 C3 -117.5(2) . . . . ?
C5 Ti1 C2 C3 -77.95(17) . . . . ?
C4 Ti1 C2 C3 -37.07(15) . . . . ?
Ti2 Ti1 C2 C3 -152.68(14) . . . . ?
O2 Ti1 C2 C1 -115.69(15) . . . . ?
O3 Ti1 C2 C1 -12.99(19) . . . . ?
Cl1 Ti1 C2 C1 142.07(13) . . . . ?
C5 Ti1 C2 C1 39.57(14) . . . . ?
C3 Ti1 C2 C1 117.5(2) . . . . ?
C4 Ti1 C2 C1 80.45(16) . . . . ?
Ti2 Ti1 C2 C1 -35.16(16) . . . . ?
O2 Ti1 C2 C12 5.4(2) . . . . ?
O3 Ti1 C2 C12 108.1(2) . . . . ?
Cl1 Ti1 C2 C12 -96.8(2) . . . . ?
C1 Ti1 C2 C12 121.1(3) . . . . ?
C5 Ti1 C2 C12 160.7(3) . . . . ?
C3 Ti1 C2 C12 -121.4(3) . . . . ?
C4 Ti1 C2 C12 -158.5(3) . . . . ?
Ti2 Ti1 C2 C12 85.9(2) . . . . ?
C1 C2 C3 C4 2.9(3) . . . . ?
C12 C2 C3 C4 -176.6(2) . . . . ?
Ti1 C2 C3 C4 64.28(18) . . . . ?
C1 C2 C3 C13 179.5(3) . . . . ?
C12 C2 C3 C13 0.0(4) . . . . ?
Ti1 C2 C3 C13 -119.2(3) . . . . ?
C1 C2 C3 Ti1 -61.34(18) . . . . ?
C12 C2 C3 Ti1 119.2(2) . . . . ?
O2 Ti1 C3 C2 -56.20(17) . . . . ?
O3 Ti1 C3 C2 84.6(2) . . . . ?
Cl1 Ti1 C3 C2 -159.63(15) . . . . ?
C1 Ti1 C3 C2 37.25(15) . . . . ?
C5 Ti1 C3 C2 79.87(17) . . . . ?
C4 Ti1 C3 C2 116.5(2) . . . . ?
Ti2 Ti1 C3 C2 42.5(2) . . . . ?
O2 Ti1 C3 C4 -172.65(15) . . . . ?
O3 Ti1 C3 C4 -31.8(2) . . . . ?
Cl1 Ti1 C3 C4 83.92(14) . . . . ?
C1 Ti1 C3 C4 -79.20(16) . . . . ?
C5 Ti1 C3 C4 -36.58(15) . . . . ?
C2 Ti1 C3 C4 -116.5(2) . . . . ?
Ti2 Ti1 C3 C4 -73.98(18) . . . . ?
O2 Ti1 C3 C13 67.0(2) . . . . ?
O3 Ti1 C3 C13 -152.2(2) . . . . ?
Cl1 Ti1 C3 C13 -36.4(2) . . . . ?
C1 Ti1 C3 C13 160.4(3) . . . . ?
C5 Ti1 C3 C13 -157.0(3) . . . . ?
C2 Ti1 C3 C13 123.2(3) . . . . ?
C4 Ti1 C3 C13 -120.4(3) . . . . ?
Ti2 Ti1 C3 C13 165.65(18) . . . . ?
C2 C3 C4 C5 -0.9(3) . . . . ?
C13 C3 C4 C5 -177.6(2) . . . . ?
Ti1 C3 C4 C5 62.91(18) . . . . ?
C2 C3 C4 C14 176.5(2) . . . . ?
C13 C3 C4 C14 -0.1(4) . . . . ?
Ti1 C3 C4 C14 -119.7(2) . . . . ?
C2 C3 C4 Ti1 -63.82(18) . . . . ?
C13 C3 C4 Ti1 119.5(3) . . . . ?
O2 Ti1 C4 C5 -105.86(18) . . . . ?
O3 Ti1 C4 C5 43.49(18) . . . . ?
Cl1 Ti1 C4 C5 147.28(16) . . . . ?
C1 Ti1 C4 C5 -37.98(15) . . . . ?
C2 Ti1 C4 C5 -80.24(17) . . . . ?
C3 Ti1 C4 C5 -116.9(2) . . . . ?
Ti2 Ti1 C4 C5 17.14(18) . . . . ?
O2 Ti1 C4 C3 11.1(2) . . . . ?
O3 Ti1 C4 C3 160.41(15) . . . . ?
Cl1 Ti1 C4 C3 -95.80(15) . . . . ?
C1 Ti1 C4 C3 78.94(17) . . . . ?
C5 Ti1 C4 C3 116.9(2) . . . . ?
C2 Ti1 C4 C3 36.68(15) . . . . ?
Ti2 Ti1 C4 C3 134.06(13) . . . . ?
O2 Ti1 C4 C14 130.1(2) . . . . ?
O3 Ti1 C4 C14 -80.5(2) . . . . ?
Cl1 Ti1 C4 C14 23.3(2) . . . . ?
C1 Ti1 C4 C14 -162.0(3) . . . . ?
C5 Ti1 C4 C14 -124.0(3) . . . . ?
C2 Ti1 C4 C14 155.7(3) . . . . ?
C3 Ti1 C4 C14 119.1(3) . . . . ?
Ti2 Ti1 C4 C14 -106.9(2) . . . . ?
C3 C4 C5 C1 -1.4(3) . . . . ?
C14 C4 C5 C1 -178.7(3) . . . . ?
Ti1 C4 C5 C1 62.28(17) . . . . ?
C3 C4 C5 C15 176.8(2) . . . . ?
C14 C4 C5 C15 -0.5(4) . . . . ?
Ti1 C4 C5 C15 -119.4(3) . . . . ?
C3 C4 C5 Ti1 -63.73(18) . . . . ?
C14 C4 C5 Ti1 119.0(3) . . . . ?
C2 C1 C5 C4 3.2(3) . . . . ?
Si1 C1 C5 C4 -177.12(18) . . . . ?
Ti1 C1 C5 C4 -64.99(18) . . . . ?
C2 C1 C5 C15 -175.1(2) . . . . ?
Si1 C1 C5 C15 4.6(4) . . . . ?
Ti1 C1 C5 C15 116.7(2) . . . . ?
C2 C1 C5 Ti1 68.18(17) . . . . ?
Si1 C1 C5 Ti1 -112.13(18) . . . . ?
O2 Ti1 C5 C4 115.08(18) . . . . ?
O3 Ti1 C5 C4 -140.45(17) . . . . ?
Cl1 Ti1 C5 C4 -37.02(17) . . . . ?
C1 Ti1 C5 C4 116.5(2) . . . . ?
C2 Ti1 C5 C4 77.28(17) . . . . ?
C3 Ti1 C5 C4 36.74(16) . . . . ?
Ti2 Ti1 C5 C4 -165.68(15) . . . . ?
O2 Ti1 C5 C1 -1.4(2) . . . . ?
O3 Ti1 C5 C1 103.07(15) . . . . ?
Cl1 Ti1 C5 C1 -153.49(13) . . . . ?
C2 Ti1 C5 C1 -39.19(14) . . . . ?
C3 Ti1 C5 C1 -79.74(16) . . . . ?
C4 Ti1 C5 C1 -116.5(2) . . . . ?
Ti2 Ti1 C5 C1 77.85(14) . . . . ?
O2 Ti1 C5 C15 -121.9(2) . . . . ?
O3 Ti1 C5 C15 -17.4(2) . . . . ?
Cl1 Ti1 C5 C15 86.0(2) . . . . ?
C1 Ti1 C5 C15 -120.5(3) . . . . ?
C2 Ti1 C5 C15 -159.7(2) . . . . ?
C3 Ti1 C5 C15 159.8(3) . . . . ?
C4 Ti1 C5 C15 123.0(3) . . . . ?
Ti2 Ti1 C5 C15 -42.7(2) . . . . ?
O2 Si2 C6 C10 -109.3(2) . . . . ?
C24 Si2 C6 C10 131.4(2) . . . . ?
C23 Si2 C6 C10 9.7(3) . . . . ?
O2 Si2 C6 C7 73.1(2) . . . . ?
C24 Si2 C6 C7 -46.3(2) . . . . ?
C23 Si2 C6 C7 -168.0(2) . . . . ?
O2 Si2 C6 Ti2 -16.06(16) . . . . ?
C24 Si2 C6 Ti2 -135.37(14) . . . . ?
C23 Si2 C6 Ti2 102.92(15) . . . . ?
O1 Ti2 C6 C10 68.37(17) . . . . ?
O3 Ti2 C6 C10 169.81(16) . . . . ?
Cl2 Ti2 C6 C10 -66.0(2) . . . . ?
C7 Ti2 C6 C10 -112.3(2) . . . . ?
C8 Ti2 C6 C10 -76.38(17) . . . . ?
C9 Ti2 C6 C10 -35.94(15) . . . . ?
Ti1 Ti2 C6 C10 148.17(16) . . . . ?
O1 Ti2 C6 C7 -179.29(15) . . . . ?
O3 Ti2 C6 C7 -77.85(15) . . . . ?
Cl2 Ti2 C6 C7 46.4(2) . . . . ?
C10 Ti2 C6 C7 112.3(2) . . . . ?
C8 Ti2 C6 C7 35.96(14) . . . . ?
C9 Ti2 C6 C7 76.40(16) . . . . ?
Ti1 Ti2 C6 C7 -99.49(14) . . . . ?
O1 Ti2 C6 Si2 -58.81(15) . . . . ?
O3 Ti2 C6 Si2 42.62(14) . . . . ?
Cl2 Ti2 C6 Si2 166.85(7) . . . . ?
C7 Ti2 C6 Si2 120.5(2) . . . . ?
C10 Ti2 C6 Si2 -127.2(2) . . . . ?
C8 Ti2 C6 Si2 156.43(18) . . . . ?
C9 Ti2 C6 Si2 -163.13(18) . . . . ?
Ti1 Ti2 C6 Si2 20.99(12) . . . . ?
C10 C6 C7 C8 1.9(3) . . . . ?
Si2 C6 C7 C8 -179.98(18) . . . . ?
Ti2 C6 C7 C8 -66.10(19) . . . . ?
C10 C6 C7 C17 -177.9(2) . . . . ?
Si2 C6 C7 C17 0.2(4) . . . . ?
Ti2 C6 C7 C17 114.1(3) . . . . ?
C10 C6 C7 Ti2 68.00(17) . . . . ?
Si2 C6 C7 Ti2 -113.88(19) . . . . ?
O1 Ti2 C7 C8 117.76(17) . . . . ?
O3 Ti2 C7 C8 -140.72(16) . . . . ?
Cl2 Ti2 C7 C8 -35.64(17) . . . . ?
C6 Ti2 C7 C8 116.7(2) . . . . ?
C10 Ti2 C7 C8 77.17(17) . . . . ?
C9 Ti2 C7 C8 36.54(15) . . . . ?
Ti1 Ti2 C7 C8 -165.87(15) . . . . ?
O1 Ti2 C7 C6 1.0(2) . . . . ?
O3 Ti2 C7 C6 102.56(15) . . . . ?
Cl2 Ti2 C7 C6 -152.36(13) . . . . ?
C10 Ti2 C7 C6 -39.55(15) . . . . ?
C8 Ti2 C7 C6 -116.7(2) . . . . ?
C9 Ti2 C7 C6 -80.18(16) . . . . ?
Ti1 Ti2 C7 C6 77.41(14) . . . . ?
O1 Ti2 C7 C17 -120.2(2) . . . . ?
O3 Ti2 C7 C17 -18.7(2) . . . . ?
Cl2 Ti2 C7 C17 86.4(2) . . . . ?
C6 Ti2 C7 C17 -121.2(3) . . . . ?
C10 Ti2 C7 C17 -160.8(2) . . . . ?
C8 Ti2 C7 C17 122.0(3) . . . . ?
C9 Ti2 C7 C17 158.6(2) . . . . ?
Ti1 Ti2 C7 C17 -43.8(2) . . . . ?
C6 C7 C8 C9 -1.0(3) . . . . ?
C17 C7 C8 C9 178.8(2) . . . . ?
Ti2 C7 C8 C9 -63.65(19) . . . . ?
C6 C7 C8 C18 -178.0(2) . . . . ?
C17 C7 C8 C18 1.8(4) . . . . ?
Ti2 C7 C8 C18 119.3(3) . . . . ?
C6 C7 C8 Ti2 62.66(17) . . . . ?
C17 C7 C8 Ti2 -117.5(3) . . . . ?
O1 Ti2 C8 C7 -104.51(19) . . . . ?
O3 Ti2 C8 C7 43.24(18) . . . . ?
Cl2 Ti2 C8 C7 148.02(15) . . . . ?
C6 Ti2 C8 C7 -38.03(15) . . . . ?
C10 Ti2 C8 C7 -80.64(17) . . . . ?
C9 Ti2 C8 C7 -117.2(2) . . . . ?
Ti1 Ti2 C8 C7 16.68(18) . . . . ?
O1 Ti2 C8 C9 12.7(2) . . . . ?
O3 Ti2 C8 C9 160.45(15) . . . . ?
Cl2 Ti2 C8 C9 -94.77(15) . . . . ?
C6 Ti2 C8 C9 79.18(17) . . . . ?
C7 Ti2 C8 C9 117.2(2) . . . . ?
C10 Ti2 C8 C9 36.57(15) . . . . ?
Ti1 Ti2 C8 C9 133.89(14) . . . . ?
O1 Ti2 C8 C18 134.1(2) . . . . ?
O3 Ti2 C8 C18 -78.1(2) . . . . ?
Cl2 Ti2 C8 C18 26.7(2) . . . . ?
C6 Ti2 C8 C18 -159.4(3) . . . . ?
C7 Ti2 C8 C18 -121.4(3) . . . . ?
C10 Ti2 C8 C18 158.0(3) . . . . ?
C9 Ti2 C8 C18 121.4(3) . . . . ?
Ti1 Ti2 C8 C18 -104.7(2) . . . . ?
C7 C8 C9 C10 -0.3(3) . . . . ?
C18 C8 C9 C10 176.7(3) . . . . ?
Ti2 C8 C9 C10 -62.23(18) . . . . ?
C7 C8 C9 C19 -178.1(3) . . . . ?
C18 C8 C9 C19 -1.0(4) . . . . ?
Ti2 C8 C9 C19 120.0(3) . . . . ?
C7 C8 C9 Ti2 61.89(18) . . . . ?
C18 C8 C9 Ti2 -121.0(3) . . . . ?
O1 Ti2 C9 C10 -54.91(17) . . . . ?
O3 Ti2 C9 C10 85.2(2) . . . . ?
Cl2 Ti2 C9 C10 -159.17(15) . . . . ?
C6 Ti2 C9 C10 37.74(15) . . . . ?
C7 Ti2 C9 C10 80.55(17) . . . . ?
C8 Ti2 C9 C10 116.9(2) . . . . ?
Ti1 Ti2 C9 C10 44.1(2) . . . . ?
O1 Ti2 C9 C8 -171.80(15) . . . . ?
O3 Ti2 C9 C8 -31.7(2) . . . . ?
Cl2 Ti2 C9 C8 83.94(15) . . . . ?
C6 Ti2 C9 C8 -79.15(17) . . . . ?
C7 Ti2 C9 C8 -36.34(15) . . . . ?
C10 Ti2 C9 C8 -116.9(2) . . . . ?
Ti1 Ti2 C9 C8 -72.80(18) . . . . ?
O1 Ti2 C9 C19 68.5(2) . . . . ?
O3 Ti2 C9 C19 -151.4(2) . . . . ?
Cl2 Ti2 C9 C19 -35.8(2) . . . . ?
C6 Ti2 C9 C19 161.1(3) . . . . ?
C7 Ti2 C9 C19 -156.1(3) . . . . ?
C10 Ti2 C9 C19 123.4(3) . . . . ?
C8 Ti2 C9 C19 -119.7(3) . . . . ?
Ti1 Ti2 C9 C19 167.46(18) . . . . ?
C8 C9 C10 C6 1.5(3) . . . . ?
C19 C9 C10 C6 179.2(3) . . . . ?
Ti2 C9 C10 C6 -61.90(17) . . . . ?
C8 C9 C10 C20 -178.6(2) . . . . ?
C19 C9 C10 C20 -0.9(4) . . . . ?
Ti2 C9 C10 C20 118.0(3) . . . . ?
C8 C9 C10 Ti2 63.44(18) . . . . ?
C19 C9 C10 Ti2 -118.9(3) . . . . ?
C7 C6 C10 C9 -2.1(3) . . . . ?
Si2 C6 C10 C9 179.9(2) . . . . ?
Ti2 C6 C10 C9 65.40(19) . . . . ?
C7 C6 C10 C20 178.0(2) . . . . ?
Si2 C6 C10 C20 0.0(4) . . . . ?
Ti2 C6 C10 C20 -114.5(3) . . . . ?
C7 C6 C10 Ti2 -67.50(17) . . . . ?
Si2 C6 C10 Ti2 114.5(2) . . . . ?
O1 Ti2 C10 C9 128.84(16) . . . . ?
O3 Ti2 C10 C9 -130.26(16) . . . . ?
Cl2 Ti2 C10 C9 24.61(17) . . . . ?
C6 Ti2 C10 C9 -117.0(2) . . . . ?
C7 Ti2 C10 C9 -77.23(17) . . . . ?
C8 Ti2 C10 C9 -36.69(15) . . . . ?
Ti1 Ti2 C10 C9 -151.22(14) . . . . ?
O1 Ti2 C10 C6 -114.18(16) . . . . ?
O3 Ti2 C10 C6 -13.3(2) . . . . ?
Cl2 Ti2 C10 C6 141.58(14) . . . . ?
C7 Ti2 C10 C6 39.74(15) . . . . ?
C8 Ti2 C10 C6 80.29(17) . . . . ?
C9 Ti2 C10 C6 117.0(2) . . . . ?
Ti1 Ti2 C10 C6 -34.24(17) . . . . ?
O1 Ti2 C10 C20 7.5(2) . . . . ?
O3 Ti2 C10 C20 108.4(2) . . . . ?
Cl2 Ti2 C10 C20 -96.7(2) . . . . ?
C6 Ti2 C10 C20 121.7(3) . . . . ?
C7 Ti2 C10 C20 161.4(2) . . . . ?
C8 Ti2 C10 C20 -158.0(2) . . . . ?
C9 Ti2 C10 C20 -121.3(3) . . . . ?
Ti1 Ti2 C10 C20 87.4(2) . . . . ?
